data_1515033
loop_
_publ_author_name
'Xiong, Wei-Wei'
'Li, Jian-Rong'
'Hu, Bing'
'Tan, Bin'
'Li, Ren-Fu'
'Huang, Xiao-Ying'

_publ_section_title
;
 Largest discrete supertetrahedral clusters synthesized in ionic liquids
;
_journal_issue 4
_journal_name_full 'Chemical Science'
_journal_page_first 1200
_journal_paper_doi 10.1039/c2sc00824f
_journal_volume 3
_journal_year 2012
_chemical_formula_moiety 'Cl2 Cu5 In30 S54, C108 H210 N25'
_chemical_formula_sum 'C108 H210 Cl2 Cu5 In30 N25 S54'
_chemical_formula_weight 7423.45
_chemical_name_systematic
;
?
;
_space_group_IT_number 15
_symmetry_cell_setting monoclinic
_symmetry_space_group_name_Hall '-C 2yc'
_symmetry_space_group_name_H-M 'C 1 2/c 1'
_atom_sites_solution_hydrogens none
_atom_sites_solution_primary direct
_atom_sites_solution_secondary difmap
_audit_creation_method SHELXL-97
_cell_angle_alpha 90.00
_cell_angle_beta 94.748(2)
_cell_angle_gamma 90.00
_cell_formula_units_Z 8
_cell_length_a 23.617(2)
_cell_length_b 40.808(4)
_cell_length_c 46.252(5)
_cell_measurement_reflns_used 50857
_cell_measurement_temperature 123(2)
_cell_measurement_theta_max 27.5787
_cell_measurement_theta_min 2.6916
_cell_volume 44423(7)
_computing_cell_refinement 'CrystalClear (Rigaku Inc., 2008)'
_computing_data_collection 'CrystalClear (Rigaku Inc., 2008)'
_computing_data_reduction 'CrystalClear (Rigaku Inc., 2008)'
_computing_molecular_graphics 'DIAMOND. Version 3.0. Crystal Impact'
_computing_publication_material 'Windows Word 2003'
_computing_structure_refinement 'SHELXL-97 (Sheldrick, 1997)'
_computing_structure_solution 'SHELXS-97 (Sheldrick, 1990)'
_diffrn_ambient_temperature 123(2)
_diffrn_detector_area_resol_mean 28.5714
_diffrn_measured_fraction_theta_full 0.973
_diffrn_measured_fraction_theta_max 0.973
_diffrn_measurement_device_type 'Saturn724+ (2x2 bin mode)'
_diffrn_measurement_method CCD_Profile_fitting
_diffrn_radiation_monochromator graphite
_diffrn_radiation_source 'fine-focus sealed tube'
_diffrn_radiation_type MoK\a
_diffrn_radiation_wavelength 0.71073
_diffrn_reflns_av_R_equivalents 0.0477
_diffrn_reflns_av_sigmaI/netI 0.0604
_diffrn_reflns_limit_h_max 30
_diffrn_reflns_limit_h_min -30
_diffrn_reflns_limit_k_max 52
_diffrn_reflns_limit_k_min -52
_diffrn_reflns_limit_l_max 59
_diffrn_reflns_limit_l_min -60
_diffrn_reflns_number 153889
_diffrn_reflns_theta_full 27.51
_diffrn_reflns_theta_max 27.51
_diffrn_reflns_theta_min 2.67
_exptl_absorpt_coefficient_mu 4.083
_exptl_absorpt_correction_T_max 1.0000
_exptl_absorpt_correction_T_min 0.7343
_exptl_absorpt_correction_type multi-scan
_exptl_absorpt_process_details 'CrystalClear (Rigaku Inc., 2008)'
_exptl_crystal_colour orange
_exptl_crystal_density_diffrn 2.220
_exptl_crystal_density_method 'not measured'
_exptl_crystal_description Prism
_exptl_crystal_F_000 28368
_exptl_crystal_size_max 0.35
_exptl_crystal_size_mid 0.30
_exptl_crystal_size_min 0.30
_refine_diff_density_max 1.465
_refine_diff_density_min -0.983
_refine_diff_density_rms 0.186
_refine_ls_extinction_method none
_refine_ls_goodness_of_fit_ref 1.001
_refine_ls_hydrogen_treatment none
_refine_ls_matrix_type full
_refine_ls_number_parameters 1442
_refine_ls_number_reflns 49728
_refine_ls_number_restraints 1004
_refine_ls_restrained_S_all 1.007
_refine_ls_R_factor_all 0.0732
_refine_ls_R_factor_gt 0.0652
_refine_ls_shift/su_max 0.005
_refine_ls_shift/su_mean 0.000
_refine_ls_structure_factor_coef Fsqd
_refine_ls_weighting_details 'calc w=1/[\s^2^(Fo^2^)+(0.0450P)^2^+950.0000P] where P=(Fo^2^+2Fc^2^)/3'
_refine_ls_weighting_scheme calc
_refine_ls_wR_factor_gt 0.1593
_refine_ls_wR_factor_ref 0.1653
_reflns_number_gt 42937
_reflns_number_total 49728
_reflns_threshold_expression >2sigma(I)
_cod_data_source_file c2sc00824f.txt
_cod_data_source_block x
_cod_depositor_comments
;
The following automatic conversions were performed:

'_exptl_absorpt_correction_type' value 'Multi-scan' changed to
'multi-scan' according to
/usr/data/users/saulius/automatic-downloads/retrospective/RSC/lib/dictionaries/cif_core.dic
dictionary named 'cif_core.dic' version 2.4.2 from 2011-04-26.

Automatic conversion script
Id: cif_fix_values 2281 2013-09-26 08:29:07Z andrius 
;
_cod_original_cell_volume 44423(8)
_cod_original_sg_symbol_H-M 'C 2/c'
_cod_database_code 1515033

loop_
_symmetry_equiv_pos_as_xyz
'x, y, z'
'-x, y, -z+1/2'
'x+1/2, y+1/2, z'
'-x+1/2, y+1/2, -z+1/2'
'-x, -y, -z'
'x, -y, z-1/2'
'-x+1/2, -y+1/2, -z'
'x+1/2, -y+1/2, z-1/2'

loop_
_atom_site_label
_atom_site_type_symbol
_atom_site_fract_x
_atom_site_fract_y
_atom_site_fract_z
_atom_site_U_iso_or_equiv
_atom_site_adp_type
_atom_site_occupancy
_atom_site_symmetry_multiplicity
_atom_site_calc_flag
_atom_site_refinement_flags
_atom_site_disorder_assembly
_atom_site_disorder_group
In1 In 0.36020(3) 0.378231(14) 0.366337(15) 0.05466(16) Uani 1 1 d . . .
In2 In 0.42204(3) 0.330639(13) 0.431164(13) 0.04687(14) Uani 1 1 d . . .
In3 In 0.46262(3) 0.311561(13) 0.349073(13) 0.04479(13) Uani 1 1 d . . .
In4 In 0.30334(3) 0.292626(14) 0.372060(14) 0.04715(14) Uani 1 1 d . . .
In5 In 0.48512(2) 0.276695(12) 0.495237(12) 0.04077(12) Uani 1 1 d . . .
In6 In 0.52395(3) 0.256012(14) 0.415601(13) 0.0383(2) Uani 0.730(6) 1 d P A 1
Cu6 Cu 0.52395(3) 0.256012(14) 0.415601(13) 0.0383(2) Uani 0.270(6) 1 d P A 2
In7 In 0.37124(3) 0.238205(15) 0.437413(14) 0.03791(17) Uani 0.601(3) 1 d P A 1
Cu7 Cu 0.37124(3) 0.238205(15) 0.437413(14) 0.03791(17) Uani 0.399(3) 1 d P A 2
In8 In 0.56409(2) 0.239784(13) 0.335412(12) 0.04007(12) Uani 1 1 d . . .
In9 In 0.41069(3) 0.219863(15) 0.358780(13) 0.0400(2) Uani 0.668(6) 1 d P A 1
Cu9 Cu 0.41069(3) 0.219863(15) 0.358780(13) 0.0400(2) Uani 0.332(6) 1 d P A 2
In10 In 0.25456(2) 0.202198(13) 0.379513(12) 0.04090(12) Uani 1 1 d . . .
In11 In 0.55053(3) 0.222930(14) 0.559528(12) 0.04417(13) Uani 1 1 d . . .
In12 In 0.58835(3) 0.202764(15) 0.479229(13) 0.0379(2) Uani 0.655(6) 1 d P A 1
Cu12 Cu 0.58835(3) 0.202764(15) 0.479229(13) 0.0379(2) Uani 0.345(6) 1 d P A 2
In13 In 0.43541(3) 0.185039(14) 0.500668(13) 0.0371(2) Uani 0.684(6) 1 d P A 1
Cu13 Cu 0.43541(3) 0.185039(14) 0.500668(13) 0.0371(2) Uani 0.316(6) 1 d P A 2
In14 In 0.62652(3) 0.184935(15) 0.401205(13) 0.0375(2) Uani 0.608(6) 1 d P A 1
Cu14 Cu 0.62652(3) 0.184935(15) 0.401205(13) 0.0375(2) Uani 0.392(6) 1 d P A 2
In15 In 0.32330(3) 0.148656(14) 0.444690(14) 0.0390(2) Uani 0.697(6) 1 d P A 1
Cu15 Cu 0.32330(3) 0.148656(14) 0.444690(14) 0.0390(2) Uani 0.303(6) 1 d P A 2
In16 In 0.66721(2) 0.168454(15) 0.320774(12) 0.04485(13) Uani 1 1 d . . .
In17 In 0.51279(3) 0.149040(16) 0.344268(14) 0.0401(2) Uani 0.643(6) 1 d P A 1
Cu17 Cu 0.51279(3) 0.149040(16) 0.344268(14) 0.0401(2) Uani 0.357(6) 1 d P A 2
In18 In 0.36245(3) 0.130236(15) 0.366403(13) 0.0403(2) Uani 0.712(6) 1 d P A 1
Cu18 Cu 0.36245(3) 0.130236(15) 0.366403(13) 0.0403(2) Uani 0.288(6) 1 d P A 2
In19 In 0.20363(2) 0.112629(14) 0.387328(14) 0.04731(14) Uani 1 1 d . . .
In20 In 0.61101(3) 0.166511(16) 0.619044(12) 0.04936(14) Uani 1 1 d . . .
In21 In 0.65608(2) 0.148092(15) 0.544510(11) 0.04276(12) Uani 1 1 d . . .
In22 In 0.49677(2) 0.128910(14) 0.567297(11) 0.04177(12) Uani 1 1 d . . .
In23 In 0.69380(2) 0.131459(14) 0.465727(11) 0.03823(11) Uani 1 1 d . . .
In24 In 0.53596(3) 0.113060(14) 0.486847(13) 0.0375(2) Uani 0.684(6) 1 d P A 1
Cu24 Cu 0.53596(3) 0.113060(14) 0.486847(13) 0.0375(2) Uani 0.316(6) 1 d P A 2
In25 In 0.38301(2) 0.093213(12) 0.510612(11) 0.03757(11) Uani 1 1 d . . .
In26 In 0.73390(2) 0.112798(15) 0.387575(12) 0.04387(13) Uani 1 1 d . . .
In27 In 0.57554(2) 0.094953(14) 0.408542(12) 0.0371(2) Uani 0.741(6) 1 d P A 1
Cu27 Cu 0.57554(2) 0.094953(14) 0.408542(12) 0.0371(2) Uani 0.259(6) 1 d P A 2
In28 In 0.42472(3) 0.076600(15) 0.430651(14) 0.0389(2) Uani 0.578(6) 1 d P A 1
Cu28 Cu 0.42472(3) 0.076600(15) 0.430651(14) 0.0389(2) Uani 0.422(6) 1 d P A 2
In29 In 0.27201(3) 0.055410(14) 0.453479(13) 0.04669(13) Uani 1 1 d . . .
In30 In 0.76272(3) 0.096586(17) 0.309764(13) 0.05095(15) Uani 1 1 d . . .
In31 In 0.61510(2) 0.074494(14) 0.328411(12) 0.04476(13) Uani 1 1 d . . .
In32 In 0.46339(2) 0.056637(13) 0.350400(12) 0.04188(12) Uani 1 1 d . . .
In33 In 0.31138(3) 0.037962(14) 0.371651(14) 0.04698(13) Uani 1 1 d . . .
In34 In 0.16587(3) 0.023824(16) 0.395498(16) 0.05672(16) Uani 1 1 d . . .
Cu1 Cu 0.47488(4) 0.16680(2) 0.422698(19) 0.03537(18) Uani 1 1 d . A .
S1 S 0.39513(12) 0.38596(5) 0.41669(5) 0.0593(6) Uani 1 1 d . B .
S2 S 0.43458(11) 0.36663(5) 0.33420(5) 0.0547(6) Uani 1 1 d . B .
S3 S 0.27282(11) 0.34722(6) 0.35722(6) 0.0619(6) Uani 1 1 d . B .
S4 S 0.45941(10) 0.33238(5) 0.48125(5) 0.0476(5) Uani 1 1 d . B .
S5 S 0.49989(9) 0.31237(4) 0.40120(4) 0.0424(4) Uani 1 1 d . A .
S6 S 0.33839(9) 0.29324(5) 0.42456(4) 0.0430(4) Uani 1 1 d . A .
S7 S 0.53608(10) 0.29456(5) 0.31886(5) 0.0508(5) Uani 1 1 d . B .
S8 S 0.37978(9) 0.27398(5) 0.34167(4) 0.0424(4) Uani 1 1 d . A .
S9 S 0.22284(9) 0.25617(5) 0.36355(5) 0.0480(5) Uani 1 1 d . B .
S10 S 0.51897(10) 0.27785(5) 0.54632(4) 0.0487(5) Uani 1 1 d . B .
S11 S 0.56318(8) 0.25858(4) 0.46575(4) 0.0385(4) Uani 1 1 d . A .
S12 S 0.40118(8) 0.23969(4) 0.48863(4) 0.0381(4) Uani 1 1 d . A .
S13 S 0.60172(8) 0.24059(4) 0.38733(4) 0.0380(4) Uani 1 1 d . A .
S14 S 0.44469(9) 0.21905(4) 0.40905(4) 0.0425(4) Uani 1 1 d . . .
S15 S 0.28843(8) 0.20314(5) 0.43197(4) 0.0386(4) Uani 1 1 d . A .
S16 S 0.63854(9) 0.22307(5) 0.30568(4) 0.0480(5) Uani 1 1 d . B .
S17 S 0.48127(8) 0.20233(5) 0.32732(4) 0.0399(4) Uani 1 1 d . A .
S18 S 0.33012(8) 0.18358(5) 0.34881(4) 0.0399(4) Uani 1 1 d . A .
S19 S 0.17161(9) 0.16691(5) 0.37279(5) 0.0495(5) Uani 1 1 d . B .
S20 S 0.58617(11) 0.22378(6) 0.61018(5) 0.0548(5) Uani 1 1 d . B .
S21 S 0.62817(8) 0.20515(5) 0.52951(4) 0.0413(4) Uani 1 1 d . A .
S22 S 0.46716(8) 0.18537(5) 0.55199(4) 0.0398(4) Uani 1 1 d . A .
S23 S 0.66608(8) 0.18815(5) 0.45102(4) 0.0378(4) Uani 1 1 d . A .
S24 S 0.50814(9) 0.16706(5) 0.47121(4) 0.0421(4) Uani 1 1 d . . .
S25 S 0.35204(8) 0.14992(4) 0.49630(4) 0.0368(4) Uani 1 1 d . A .
S26 S 0.70452(8) 0.16950(5) 0.37295(4) 0.0414(4) Uani 1 1 d . A .
S27 S 0.54575(8) 0.14968(5) 0.39459(4) 0.0421(4) Uani 1 1 d . . .
S28 S 0.39868(9) 0.13107(5) 0.41655(5) 0.0439(4) Uani 1 1 d . . .
S29 S 0.24146(8) 0.11210(5) 0.43915(5) 0.0434(4) Uani 1 1 d . A .
S30 S 0.74286(10) 0.15177(6) 0.29184(5) 0.0549(5) Uani 1 1 d . B .
S31 S 0.58395(9) 0.13051(5) 0.31279(4) 0.0427(4) Uani 1 1 d . A .
S32 S 0.43268(8) 0.11265(5) 0.33432(4) 0.0408(4) Uani 1 1 d . A .
S33 S 0.28015(8) 0.09435(5) 0.35691(5) 0.0446(4) Uani 1 1 d . A .
S34 S 0.12253(9) 0.07606(6) 0.38163(6) 0.0608(6) Uani 1 1 d . B .
S35 S 0.69277(10) 0.14735(6) 0.59499(4) 0.0525(5) Uani 1 1 d . B .
S36 S 0.53152(10) 0.12868(6) 0.61792(4) 0.0506(5) Uani 1 1 d . B .
S37 S 0.73184(8) 0.12993(6) 0.51620(4) 0.0449(4) Uani 1 1 d . B .
S38 S 0.57371(8) 0.10946(5) 0.53738(4) 0.0392(4) Uani 1 1 d . A .
S39 S 0.41679(9) 0.09164(5) 0.56159(4) 0.0438(4) Uani 1 1 d . B .
S40 S 0.76969(8) 0.11163(6) 0.43805(4) 0.0487(5) Uani 1 1 d . B .
S41 S 0.61140(8) 0.09305(4) 0.45927(4) 0.0371(4) Uani 1 1 d . A .
S42 S 0.45963(8) 0.07337(4) 0.48103(4) 0.0369(4) Uani 1 1 d . A .
S43 S 0.30189(9) 0.05636(5) 0.50474(4) 0.0434(4) Uani 1 1 d . B .
S44 S 0.80853(9) 0.09317(7) 0.35907(5) 0.0571(6) Uani 1 1 d . B .
S45 S 0.65150(8) 0.07419(5) 0.38079(4) 0.0416(4) Uani 1 1 d . A .
S46 S 0.49872(8) 0.05550(4) 0.40267(4) 0.0393(4) Uani 1 1 d . A .
S47 S 0.34898(9) 0.03649(5) 0.42361(5) 0.0436(4) Uani 1 1 d . A .
S48 S 0.19363(11) 0.01693(6) 0.44669(6) 0.0608(6) Uani 1 1 d . B .
S50 S 0.68912(10) 0.05517(6) 0.29955(5) 0.0575(6) Uani 1 1 d . B .
S51 S 0.53789(10) 0.03549(5) 0.32247(5) 0.0516(5) Uani 1 1 d . B .
S52 S 0.38258(10) 0.02044(5) 0.34037(5) 0.0519(5) Uani 1 1 d . B .
S53 S 0.23128(11) 0.00083(6) 0.36316(6) 0.0614(6) Uani 1 1 d . B .
Cl1 Cl 0.32845(16) 0.43323(7) 0.35149(7) 0.0892(10) Uani 0.50 1 d P B 1
Cl2 Cl 0.64643(17) 0.16500(10) 0.67030(6) 0.0947(10) Uani 0.50 1 d P B 1
Cl3 Cl 0.83710(12) 0.07913(8) 0.27879(6) 0.0714(7) Uani 0.50 1 d P B 1
Cl4 Cl 0.08581(17) -0.01391(10) 0.38656(12) 0.1228(15) Uani 0.50 1 d P B 1
S54 S 0.32845(16) 0.43323(7) 0.35149(7) 0.0892(10) Uani 0.50 1 d P B 2
S55 S 0.64643(17) 0.16500(10) 0.67030(6) 0.0947(10) Uani 0.50 1 d P B 2
S49 S 0.83710(12) 0.07913(8) 0.27879(6) 0.0714(7) Uani 0.50 1 d P B 2
S56 S 0.08581(17) -0.01391(10) 0.38656(12) 0.1228(15) Uani 0.50 1 d P B 2
N1 N 0.5921(4) 0.0047(2) 0.4604(2) 0.104(3) Uiso 1 1 d DU . .
N2 N 0.6770(4) 0.0230(3) 0.4737(2) 0.108(3) Uiso 1 1 d DU . .
C1 C 0.6219(5) 0.0065(3) 0.4355(2) 0.104(3) Uiso 1 1 d DU . .
C2 C 0.6740(5) 0.0178(4) 0.4436(2) 0.107(3) Uiso 1 1 d DU . .
C3 C 0.6274(5) 0.0146(3) 0.4824(2) 0.103(3) Uiso 1 1 d DU . .
C4 C 0.5346(5) -0.0062(4) 0.4611(3) 0.112(4) Uiso 1 1 d DU . .
C5 C 0.6126(6) 0.0179(4) 0.5130(3) 0.106(4) Uiso 1 1 d DU . .
C6 C 0.7253(5) 0.0364(4) 0.4916(3) 0.108(3) Uiso 1 1 d DU . .
C7 C 0.7810(5) 0.0326(4) 0.4782(4) 0.123(4) Uiso 1 1 d DU . .
C8 C 0.8284(6) 0.0485(5) 0.4969(4) 0.135(4) Uiso 1 1 d DU . .
C9 C 0.8836(7) 0.0465(6) 0.4828(5) 0.189(8) Uiso 1 1 d DU . .
N1A N 0.5543(7) 0.1839(6) 0.2416(4) 0.212(6) Uiso 0.50 1 d PDU C 1
N2A N 0.6249(9) 0.2150(7) 0.2313(5) 0.207(6) Uiso 0.50 1 d PDU C 1
C1A C 0.5986(8) 0.1638(6) 0.2350(7) 0.201(5) Uiso 0.50 1 d PDU C 1
C2A C 0.6416(9) 0.1828(7) 0.2286(8) 0.205(6) Uiso 0.50 1 d PDU C 1
C3A C 0.5717(9) 0.2150(6) 0.2397(7) 0.207(6) Uiso 0.50 1 d PDU C 1
C4A C 0.5000 0.1729(8) 0.2500 0.208(6) Uiso 1 2 d SDU . 1
C5A C 0.5360(15) 0.2439(7) 0.2441(9) 0.209(6) Uiso 0.50 1 d PDU . 1
C6A C 0.6600(12) 0.2426(7) 0.2272(8) 0.207(6) Uiso 0.50 1 d PDU C 1
C7A C 0.7188(13) 0.2364(9) 0.2191(12) 0.207(6) Uiso 0.50 1 d PDU C 1
C8A C 0.7420(16) 0.2707(10) 0.2110(12) 0.213(6) Uiso 0.50 1 d PDU C 1
C9A C 0.697(2) 0.2956(9) 0.2189(12) 0.214(7) Uiso 0.50 1 d PDU C 1
N1B N 0.3888(9) -0.0517(5) 0.3920(4) 0.149(5) Uiso 0.50 1 d PDU D 1
N2B N 0.4382(9) -0.0509(5) 0.3547(4) 0.155(5) Uiso 0.50 1 d PDU D 1
C1B C 0.4426(10) -0.0396(6) 0.4010(5) 0.146(5) Uiso 0.50 1 d PDU D 1
C2B C 0.4735(9) -0.0391(7) 0.3779(5) 0.147(5) Uiso 0.50 1 d PDU D 1
C3B C 0.3882(9) -0.0578(7) 0.3638(4) 0.148(5) Uiso 0.50 1 d PDU D 1
C4B C 0.3416(11) -0.0552(8) 0.4093(6) 0.132(7) Uiso 0.50 1 d PDU D 1
C5B C 0.3396(11) -0.0720(8) 0.3468(6) 0.135(7) Uiso 0.50 1 d PDU D 1
C6B C 0.4541(13) -0.0532(7) 0.3250(5) 0.159(5) Uiso 0.50 1 d PDU D 1
C7B C 0.5027(12) -0.0746(9) 0.3198(7) 0.165(5) Uiso 0.50 1 d PDU D 1
C8B C 0.4847(19) -0.1055(7) 0.3047(8) 0.173(6) Uiso 0.50 1 d PDU D 1
C9B C 0.469(2) -0.1002(12) 0.2729(8) 0.196(9) Uiso 0.50 1 d PDU D 1
N1C N 0.9952(9) 0.1555(6) 0.3459(5) 0.170(5) Uiso 0.50 1 d PDU E 1
N2C N 0.9160(10) 0.1797(5) 0.3548(5) 0.173(5) Uiso 0.50 1 d PDU E 1
C1C C 1.0075(11) 0.1770(7) 0.3685(6) 0.170(6) Uiso 0.50 1 d PDU E 1
C2C C 0.9592(13) 0.1925(7) 0.3726(6) 0.171(5) Uiso 0.50 1 d PDU E 1
C3C C 0.9405(10) 0.1576(7) 0.3376(6) 0.168(5) Uiso 0.50 1 d PDU E 1
C4C C 1.0361(13) 0.1337(8) 0.3339(8) 0.176(8) Uiso 0.50 1 d PDU E 1
C5C C 0.9078(14) 0.1400(8) 0.3143(7) 0.168(7) Uiso 0.50 1 d PDU E 1
C6C C 0.8561(11) 0.1850(7) 0.3531(7) 0.172(5) Uiso 0.50 1 d PDU E 1
C7C C 0.8266(15) 0.2164(9) 0.3462(7) 0.177(5) Uiso 0.50 1 d PDU E 1
C8C C 0.7991(19) 0.2290(9) 0.3728(7) 0.175(5) Uiso 0.50 1 d PDU E 1
C9C C 0.762(2) 0.2582(11) 0.3685(9) 0.172(6) Uiso 0.50 1 d PDU E 1
N3 N 0.7746(7) 0.0608(4) 0.2090(3) 0.094(4) Uiso 0.50 1 d PDU F 1
N4 N 0.7960(7) 0.1124(3) 0.2056(3) 0.095(4) Uiso 0.50 1 d PDU F 1
C11 C 0.8262(7) 0.0630(4) 0.1976(4) 0.093(4) Uiso 0.50 1 d PDU F 1
C12 C 0.8385(7) 0.0944(5) 0.1949(5) 0.096(4) Uiso 0.50 1 d PDU F 1
C13 C 0.7571(7) 0.0910(4) 0.2138(5) 0.094(4) Uiso 0.50 1 d PDU F 1
C14 C 0.7447(10) 0.0310(5) 0.2158(6) 0.105(6) Uiso 0.50 1 d PDU F 1
C15 C 0.7037(9) 0.1009(6) 0.2254(6) 0.115(6) Uiso 0.50 1 d PDU F 1
C16 C 0.7901(9) 0.1473(4) 0.2074(5) 0.101(4) Uiso 0.50 1 d PDU F 1
C17 C 0.8404(11) 0.1679(6) 0.2129(6) 0.117(5) Uiso 0.50 1 d PDU F 1
C18 C 0.8752(11) 0.1639(8) 0.2405(6) 0.120(5) Uiso 0.50 1 d PDU F 1
C19 C 0.9319(13) 0.1821(11) 0.2404(9) 0.176(12) Uiso 0.50 1 d PDU F 1
N5 N 0.5819(8) 0.4056(4) 0.4135(4) 0.122(5) Uiso 0.50 1 d PDU G 1
N6 N 0.6337(8) 0.4030(5) 0.3772(4) 0.129(4) Uiso 0.50 1 d PDU G 1
C21 C 0.5471(8) 0.3954(6) 0.3898(5) 0.116(5) Uiso 0.50 1 d PDU G 1
C22 C 0.5798(10) 0.3942(7) 0.3674(4) 0.138(4) Uiso 0.50 1 d PDU G 1
C23 C 0.6343(8) 0.4094(6) 0.4057(4) 0.123(5) Uiso 0.50 1 d PDU G 1
C24 C 0.5611(13) 0.4107(8) 0.4421(5) 0.137(7) Uiso 0.50 1 d PDU G 1
C25 C 0.6879(9) 0.4207(7) 0.4209(6) 0.108(6) Uiso 0.50 1 d PDU G 1
C26 C 0.6866(10) 0.4072(8) 0.3629(5) 0.139(4) Uiso 0.50 1 d PDU G 1
C27 C 0.6780(13) 0.4118(11) 0.3310(5) 0.155(5) Uiso 0.50 1 d PDU G 1
C28 C 0.7310(13) 0.4200(12) 0.3165(7) 0.181(6) Uiso 0.50 1 d PDU G 1
C29 C 0.7153(19) 0.4367(12) 0.2874(8) 0.192(10) Uiso 0.50 1 d PDU G 1
N1D N 0.7367(11) 0.3431(6) 0.2623(6) 0.219(6) Uiso 0.50 1 d PDU H 2
N2D N 0.6460(11) 0.3311(6) 0.2570(6) 0.222(6) Uiso 0.50 1 d PDU H 2
C1D C 0.7197(15) 0.3337(8) 0.2893(6) 0.207(5) Uiso 0.50 1 d PDU H 2
C2D C 0.6646(15) 0.3259(9) 0.2856(6) 0.216(5) Uiso 0.50 1 d PDU H 2
C3D C 0.6907(12) 0.3418(8) 0.2432(6) 0.220(5) Uiso 0.50 1 d PDU H 2
C4D C 0.7942(13) 0.3529(10) 0.2575(9) 0.217(8) Uiso 0.50 1 d PDU H 2
C5D C 0.6888(18) 0.3477(11) 0.2120(6) 0.216(8) Uiso 0.50 1 d PDU H 2
C6D C 0.5876(12) 0.3270(8) 0.2445(9) 0.220(5) Uiso 0.50 1 d PDU H 2
C7D C 0.5509(15) 0.3569(10) 0.2507(10) 0.225(6) Uiso 0.50 1 d PDU . 2
C8D C 0.4926(13) 0.3547(10) 0.2358(11) 0.227(7) Uiso 0.50 1 d PDU . 2
C9D C 0.475(2) 0.3841(13) 0.2175(12) 0.232(8) Uiso 0.50 1 d PDU . 2
N1E N 0.5777(6) 0.0570(6) 0.2338(4) 0.189(6) Uiso 0.50 1 d PDU I 2
N2E N 0.5000 0.0390(6) 0.2500 0.187(5) Uiso 1 2 d SDU . 2
C1E C 0.5474(8) 0.0835(6) 0.2412(6) 0.185(5) Uiso 0.50 1 d PDU I 2
C2E C 0.5000 0.0715(6) 0.2500 0.192(5) Uiso 1 2 d SDU . 2
C3E C 0.5522(8) 0.0303(6) 0.2402(7) 0.187(6) Uiso 0.50 1 d PDU . 2
C4E C 0.6323(10) 0.0600(9) 0.2201(7) 0.176(7) Uiso 0.50 1 d PDU I 2
C5E C 0.5633(14) -0.0045(6) 0.2354(9) 0.190(6) Uiso 0.50 1 d PDU . 2
C6E C 0.4648(9) 0.0127(7) 0.2575(6) 0.186(5) Uiso 0.50 1 d PDU . 2
C7E C 0.4069(11) 0.0069(9) 0.2462(10) 0.192(6) Uiso 0.50 1 d PDU . 2
C8E C 0.3862(17) -0.0281(9) 0.2490(9) 0.192(7) Uiso 0.50 1 d PDU . 2
C9E C 0.410(2) -0.0417(10) 0.2787(9) 0.180(5) Uiso 0.50 1 d PDU . 2
N1F N 0.3658(10) 0.4924(6) 0.3084(5) 0.184(6) Uiso 0.50 1 d PDU J 2
N2F N 0.4511(10) 0.4760(6) 0.3227(5) 0.187(6) Uiso 0.50 1 d PDU J 2
C1F C 0.3883(13) 0.5142(6) 0.3288(6) 0.181(7) Uiso 0.50 1 d PDU J 2
C2F C 0.4400(13) 0.5043(7) 0.3377(6) 0.186(6) Uiso 0.50 1 d PDU J 2
C3F C 0.4052(11) 0.4694(6) 0.3046(6) 0.183(6) Uiso 0.50 1 d PDU J 2
C4F C 0.3093(12) 0.4932(9) 0.2932(8) 0.179(9) Uiso 0.50 1 d PDU J 2
C5F C 0.3979(16) 0.4410(8) 0.2858(8) 0.182(8) Uiso 0.50 1 d PDU J 2
C6F C 0.5035(11) 0.4576(8) 0.3251(7) 0.184(6) Uiso 0.50 1 d PDU J 2
C7F C 0.5346(13) 0.4581(10) 0.2973(8) 0.192(7) Uiso 0.50 1 d PDU J 2
C8F C 0.5687(18) 0.4891(9) 0.2949(10) 0.196(7) Uiso 0.50 1 d PDU J 2
C9F C 0.6313(15) 0.4810(12) 0.2915(12) 0.201(9) Uiso 0.50 1 d PDU J 2
N13 N 0.6746(9) 0.3112(5) 0.4015(5) 0.169(5) Uiso 0.50 1 d PDU K 2
N14 N 0.7212(10) 0.2832(6) 0.3710(5) 0.167(5) Uiso 0.50 1 d PDU K 2
C61 C 0.6569(11) 0.3215(6) 0.3739(6) 0.156(4) Uiso 0.50 1 d PDU K 2
C62 C 0.6859(13) 0.3051(8) 0.3551(5) 0.175(4) Uiso 0.50 1 d PDU K 2
C63 C 0.7142(11) 0.2879(6) 0.3989(5) 0.168(5) Uiso 0.50 1 d PDU K 2
C64 C 0.6560(14) 0.3230(8) 0.4287(6) 0.159(7) Uiso 0.50 1 d PDU K 2
C65 C 0.7431(15) 0.2709(8) 0.4239(6) 0.165(7) Uiso 0.50 1 d PDU K 2
C66 C 0.7590(17) 0.2609(9) 0.3581(6) 0.173(4) Uiso 0.50 1 d PDU K 2
C67 C 0.7649(17) 0.2624(10) 0.3265(6) 0.179(5) Uiso 0.50 1 d PDU K 2
C68 C 0.8062(18) 0.2371(9) 0.3162(7) 0.175(5) Uiso 0.50 1 d PDU K 2
C69 C 0.8313(19) 0.2491(12) 0.2893(9) 0.189(10) Uiso 0.50 1 d PDU K 2
N15 N 0.8405(8) 0.1878(5) 0.4819(4) 0.144(5) Uiso 0.50 1 d PDU L 2
N16 N 0.8906(8) 0.1571(5) 0.4552(5) 0.145(5) Uiso 0.50 1 d PDU L 2
C71 C 0.8735(11) 0.1668(6) 0.5001(4) 0.140(6) Uiso 0.50 1 d PDU L 2
C72 C 0.9026(11) 0.1481(6) 0.4837(5) 0.144(5) Uiso 0.50 1 d PDU L 2
C73 C 0.8518(10) 0.1813(6) 0.4550(4) 0.144(5) Uiso 0.50 1 d PDU L 2
C74 C 0.8016(11) 0.2118(6) 0.4924(6) 0.124(7) Uiso 0.50 1 d PDU L 2
C75 C 0.8257(14) 0.1979(8) 0.4289(5) 0.147(6) Uiso 0.50 1 d PDU L 2
C76 C 0.9159(13) 0.1430(6) 0.4309(6) 0.154(5) Uiso 0.50 1 d PDU L 2
C77 C 0.9341(17) 0.1080(6) 0.4324(7) 0.156(5) Uiso 0.50 1 d PDU L 2
C78 C 0.9673(17) 0.0989(7) 0.4071(8) 0.170(6) Uiso 0.50 1 d PDU L 2
C79 C 0.965(2) 0.0626(8) 0.4005(10) 0.189(11) Uiso 0.50 1 d PDU L 2
N7 N 0.2835(7) 0.4776(4) 0.4065(3) 0.212(5) Uiso 1 1 d DU . .
N8 N 0.2058(7) 0.4721(4) 0.3793(3) 0.218(5) Uiso 1 1 d DU . .
C31 C 0.2783(8) 0.5046(4) 0.3886(4) 0.213(5) Uiso 1 1 d DU . .
C32 C 0.2297(9) 0.5009(5) 0.3715(4) 0.210(5) Uiso 1 1 d DU . .
C33 C 0.2393(8) 0.4581(4) 0.4001(4) 0.203(5) Uiso 1 1 d DU . .
C34 C 0.3319(9) 0.4711(6) 0.4280(5) 0.226(7) Uiso 1 1 d DU . .
C35 C 0.2266(10) 0.4266(5) 0.4136(5) 0.195(6) Uiso 1 1 d DU . .
C36 C 0.1516(8) 0.4574(6) 0.3689(5) 0.226(5) Uiso 1 1 d DU . .
C37 C 0.1588(12) 0.4233(5) 0.3551(5) 0.228(5) Uiso 1 1 d DU . .
C38 C 0.1736(13) 0.4307(7) 0.3242(6) 0.240(6) Uiso 1 1 d DU . .
C39 C 0.1528(17) 0.4029(9) 0.3042(6) 0.301(10) Uiso 1 1 d DU . .
N9 N 0.3481(6) 0.2068(4) 0.5829(3) 0.198(5) Uiso 1 1 d DU . .
N10 N 0.4064(6) 0.1967(4) 0.6201(3) 0.206(5) Uiso 1 1 d DU . .
C41 C 0.3398(8) 0.1741(4) 0.5904(4) 0.194(5) Uiso 1 1 d DU . .
C42 C 0.3773(9) 0.1682(4) 0.6137(4) 0.206(5) Uiso 1 1 d DU . .
C43 C 0.3881(8) 0.2191(4) 0.6009(4) 0.198(5) Uiso 1 1 d DU . .
C44 C 0.3157(9) 0.2228(5) 0.5583(4) 0.187(7) Uiso 1 1 d DU . .
C45 C 0.4104(10) 0.2532(4) 0.6013(5) 0.205(7) Uiso 1 1 d DU . .
C46 C 0.4487(8) 0.2016(6) 0.6445(4) 0.217(5) Uiso 1 1 d DU . .
C47 C 0.4170(10) 0.1989(8) 0.6732(4) 0.232(6) Uiso 1 1 d DU . .
C48 C 0.4632(13) 0.1970(8) 0.6984(5) 0.249(6) Uiso 1 1 d DU . .
C49 C 0.5076(13) 0.2243(9) 0.6947(8) 0.303(11) Uiso 1 1 d DU . .
N11 N 0.1699(6) 0.1716(3) 0.4834(3) 0.179(4) Uiso 1 1 d DU . .
N12 N 0.1318(6) 0.1232(4) 0.4765(3) 0.183(4) Uiso 1 1 d DU . .
C51 C 0.1351(7) 0.1734(4) 0.4586(3) 0.175(5) Uiso 1 1 d DU . .
C52 C 0.1103(8) 0.1438(5) 0.4538(4) 0.184(5) Uiso 1 1 d DU . .
C53 C 0.1654(8) 0.1405(4) 0.4939(4) 0.177(5) Uiso 1 1 d DU . .
C54 C 0.2063(8) 0.1962(4) 0.4975(4) 0.161(6) Uiso 1 1 d DU . .
C55 C 0.1995(8) 0.1313(5) 0.5202(4) 0.159(6) Uiso 1 1 d DU . .
C56 C 0.1175(9) 0.0887(4) 0.4767(5) 0.194(5) Uiso 1 1 d DU . .
C57 C 0.0729(10) 0.0790(5) 0.4950(5) 0.208(5) Uiso 1 1 d DU . .
C58 C 0.0609(12) 0.0417(6) 0.4927(6) 0.237(7) Uiso 1 1 d DU . .
C59 C 0.0624(16) 0.0314(7) 0.5253(6) 0.286(10) Uiso 1 1 d DU . .

loop_
_atom_site_aniso_label
_atom_site_aniso_U_11
_atom_site_aniso_U_22
_atom_site_aniso_U_33
_atom_site_aniso_U_23
_atom_site_aniso_U_13
_atom_site_aniso_U_12
In1 0.0691(4) 0.0342(3) 0.0639(4) 0.0153(3) 0.0246(3) 0.0152(3)
In2 0.0649(4) 0.0283(3) 0.0488(3) 0.0047(2) 0.0133(3) 0.0076(2)
In3 0.0550(3) 0.0334(3) 0.0482(3) 0.0108(2) 0.0177(3) 0.0100(2)
In4 0.0487(3) 0.0356(3) 0.0579(4) 0.0122(2) 0.0093(3) 0.0099(2)
In5 0.0551(3) 0.0286(2) 0.0392(3) -0.0020(2) 0.0076(2) 0.0030(2)
In6 0.0434(3) 0.0304(3) 0.0418(4) 0.0040(2) 0.0082(2) 0.0031(2)
Cu6 0.0434(3) 0.0304(3) 0.0418(4) 0.0040(2) 0.0082(2) 0.0031(2)
In7 0.0454(3) 0.0290(3) 0.0404(3) 0.0050(2) 0.0103(3) 0.0042(2)
Cu7 0.0454(3) 0.0290(3) 0.0404(3) 0.0050(2) 0.0103(3) 0.0042(2)
In8 0.0466(3) 0.0370(3) 0.0381(3) 0.0079(2) 0.0131(2) 0.0080(2)
In9 0.0476(4) 0.0334(3) 0.0392(4) 0.0030(2) 0.0057(3) 0.0063(3)
Cu9 0.0476(4) 0.0334(3) 0.0392(4) 0.0030(2) 0.0057(3) 0.0063(3)
In10 0.0383(3) 0.0360(3) 0.0482(3) 0.0066(2) 0.0030(2) 0.0054(2)
In11 0.0606(3) 0.0363(3) 0.0354(3) -0.0036(2) 0.0023(2) -0.0005(2)
In12 0.0439(4) 0.0358(3) 0.0344(4) 0.0016(2) 0.0060(2) -0.0010(2)
Cu12 0.0439(4) 0.0358(3) 0.0344(4) 0.0016(2) 0.0060(2) -0.0010(2)
In13 0.0411(3) 0.0338(3) 0.0368(4) 0.0006(2) 0.0057(2) 0.0033(2)
Cu13 0.0411(3) 0.0338(3) 0.0368(4) 0.0006(2) 0.0057(2) 0.0033(2)
In14 0.0414(4) 0.0357(4) 0.0363(4) 0.0002(2) 0.0080(2) 0.0032(2)
Cu14 0.0414(4) 0.0357(4) 0.0363(4) 0.0002(2) 0.0080(2) 0.0032(2)
In15 0.0416(4) 0.0316(3) 0.0443(4) 0.0000(2) 0.0071(3) -0.0007(2)
Cu15 0.0416(4) 0.0316(3) 0.0443(4) 0.0000(2) 0.0071(3) -0.0007(2)
In16 0.0491(3) 0.0475(3) 0.0398(3) 0.0060(2) 0.0143(2) 0.0126(2)
In17 0.0426(4) 0.0403(4) 0.0377(4) 0.0011(3) 0.0042(3) 0.0081(3)
Cu17 0.0426(4) 0.0403(4) 0.0377(4) 0.0011(3) 0.0042(3) 0.0081(3)
In18 0.0434(4) 0.0376(4) 0.0398(4) 0.0016(2) 0.0020(2) -0.0004(2)
Cu18 0.0434(4) 0.0376(4) 0.0398(4) 0.0016(2) 0.0020(2) -0.0004(2)
In19 0.0397(3) 0.0389(3) 0.0623(4) 0.0045(3) -0.0020(2) -0.0011(2)
In20 0.0614(4) 0.0523(3) 0.0337(3) 0.0007(2) 0.0002(2) -0.0043(3)
In21 0.0446(3) 0.0503(3) 0.0330(3) 0.0000(2) 0.0008(2) 0.0028(2)
In22 0.0497(3) 0.0417(3) 0.0341(3) 0.0045(2) 0.0045(2) -0.0051(2)
In23 0.0377(2) 0.0436(3) 0.0335(3) 0.0017(2) 0.0030(2) 0.0059(2)
In24 0.0441(4) 0.0323(3) 0.0360(4) 0.0001(2) 0.0040(2) 0.0025(2)
Cu24 0.0441(4) 0.0323(3) 0.0360(4) 0.0001(2) 0.0040(2) 0.0025(2)
In25 0.0420(3) 0.0320(2) 0.0391(3) 0.0053(2) 0.0060(2) -0.0020(2)
In26 0.0408(3) 0.0560(3) 0.0354(3) 0.0006(2) 0.0067(2) 0.0125(2)
In27 0.0423(3) 0.0328(3) 0.0369(3) 0.0019(2) 0.0079(2) 0.0066(2)
Cu27 0.0423(3) 0.0328(3) 0.0369(3) 0.0019(2) 0.0079(2) 0.0066(2)
In28 0.0407(4) 0.0325(4) 0.0434(4) 0.0014(3) 0.0023(3) 0.0007(3)
Cu28 0.0407(4) 0.0325(4) 0.0434(4) 0.0014(3) 0.0023(3) 0.0007(3)
In29 0.0493(3) 0.0393(3) 0.0512(3) 0.0056(2) 0.0023(2) -0.0103(2)
In30 0.0510(3) 0.0620(4) 0.0413(3) -0.0015(3) 0.0122(2) 0.0162(3)
In31 0.0486(3) 0.0442(3) 0.0425(3) -0.0069(2) 0.0098(2) 0.0087(2)
In32 0.0468(3) 0.0364(3) 0.0427(3) -0.0082(2) 0.0050(2) 0.0019(2)
In33 0.0478(3) 0.0388(3) 0.0540(3) -0.0084(2) 0.0024(3) -0.0044(2)
In34 0.0473(3) 0.0461(3) 0.0756(4) 0.0007(3) -0.0020(3) -0.0103(3)
Cu1 0.0398(4) 0.0299(4) 0.0368(5) 0.0015(3) 0.0053(4) 0.0034(3)
S1 0.0884(17) 0.0289(9) 0.0632(14) 0.0082(9) 0.0219(12) 0.0137(10)
S2 0.0705(14) 0.0359(10) 0.0612(13) 0.0170(9) 0.0260(11) 0.0143(10)
S3 0.0616(13) 0.0430(12) 0.0827(17) 0.0223(11) 0.0161(12) 0.0186(10)
S4 0.0659(13) 0.0274(9) 0.0508(11) -0.0022(8) 0.0121(10) 0.0052(8)
S5 0.0547(11) 0.0284(8) 0.0456(10) 0.0044(7) 0.0133(8) 0.0034(8)
S6 0.0523(11) 0.0299(9) 0.0483(11) 0.0044(7) 0.0121(9) 0.0100(8)
S7 0.0621(12) 0.0407(10) 0.0531(12) 0.0166(9) 0.0253(10) 0.0133(9)
S8 0.0480(10) 0.0352(9) 0.0449(10) 0.0090(8) 0.0088(8) 0.0104(8)
S9 0.0435(10) 0.0419(10) 0.0587(12) 0.0124(9) 0.0054(9) 0.0114(8)
S10 0.0713(13) 0.0342(9) 0.0407(10) -0.0061(8) 0.0052(9) 0.0014(9)
S11 0.0462(9) 0.0297(8) 0.0404(9) -0.0024(7) 0.0084(8) -0.0005(7)
S12 0.0464(9) 0.0288(8) 0.0402(9) -0.0014(7) 0.0099(8) 0.0039(7)
S13 0.0448(9) 0.0336(9) 0.0366(9) 0.0040(7) 0.0091(7) 0.0013(7)
S14 0.0507(10) 0.0276(8) 0.0496(11) 0.0056(7) 0.0068(8) 0.0078(8)
S15 0.0398(9) 0.0346(9) 0.0422(10) 0.0041(7) 0.0071(7) 0.0054(7)
S16 0.0583(12) 0.0473(11) 0.0410(10) 0.0113(8) 0.0202(9) 0.0128(9)
S17 0.0452(9) 0.0397(10) 0.0354(9) 0.0049(7) 0.0071(7) 0.0072(8)
S18 0.0408(9) 0.0394(9) 0.0394(9) 0.0029(7) 0.0026(7) 0.0076(8)
S19 0.0392(9) 0.0433(11) 0.0648(13) 0.0078(9) -0.0035(9) 0.0032(8)
S20 0.0790(15) 0.0477(12) 0.0372(10) -0.0063(9) 0.0010(10) -0.0034(11)
S21 0.0475(10) 0.0399(10) 0.0361(9) -0.0025(7) 0.0023(8) -0.0021(8)
S22 0.0500(10) 0.0343(9) 0.0359(9) -0.0010(7) 0.0091(8) -0.0001(8)
S23 0.0397(9) 0.0360(9) 0.0380(9) 0.0020(7) 0.0040(7) 0.0012(7)
S24 0.0500(10) 0.0419(10) 0.0343(9) 0.0009(7) 0.0027(8) 0.0034(8)
S25 0.0421(9) 0.0289(8) 0.0402(9) 0.0032(7) 0.0090(7) 0.0028(7)
S26 0.0409(9) 0.0470(10) 0.0374(9) 0.0034(8) 0.0090(7) 0.0048(8)
S27 0.0449(10) 0.0402(10) 0.0426(10) 0.0006(8) 0.0123(8) 0.0091(8)
S28 0.0453(10) 0.0390(10) 0.0477(11) -0.0014(8) 0.0051(8) -0.0049(8)
S29 0.0407(9) 0.0377(9) 0.0520(11) 0.0045(8) 0.0055(8) -0.0012(8)
S30 0.0580(12) 0.0658(14) 0.0436(11) 0.0045(10) 0.0199(9) 0.0166(11)
S31 0.0481(10) 0.0444(10) 0.0362(9) -0.0013(8) 0.0084(8) 0.0098(8)
S32 0.0470(10) 0.0375(9) 0.0374(9) -0.0031(7) 0.0013(8) 0.0040(8)
S33 0.0427(10) 0.0403(10) 0.0497(11) -0.0019(8) -0.0022(8) 0.0002(8)
S34 0.0427(11) 0.0477(12) 0.0901(18) 0.0044(12) -0.0058(11) -0.0064(9)
S35 0.0557(12) 0.0650(14) 0.0355(10) 0.0019(9) -0.0039(9) -0.0005(10)
S36 0.0662(13) 0.0521(12) 0.0336(10) 0.0045(8) 0.0046(9) -0.0061(10)
S37 0.0411(9) 0.0570(12) 0.0360(10) -0.0002(8) -0.0008(7) 0.0058(9)
S38 0.0433(9) 0.0396(9) 0.0348(9) 0.0042(7) 0.0038(7) 0.0027(8)
S39 0.0508(10) 0.0419(10) 0.0394(10) 0.0077(8) 0.0072(8) -0.0060(8)
S40 0.0409(10) 0.0680(14) 0.0375(10) 0.0017(9) 0.0049(8) 0.0166(9)
S41 0.0394(9) 0.0339(9) 0.0382(9) 0.0016(7) 0.0039(7) 0.0055(7)
S42 0.0436(9) 0.0284(8) 0.0394(9) 0.0027(7) 0.0068(7) 0.0017(7)
S43 0.0474(10) 0.0349(9) 0.0485(11) 0.0041(8) 0.0081(8) -0.0078(8)
S44 0.0465(11) 0.0824(17) 0.0435(11) -0.0009(11) 0.0109(9) 0.0240(11)
S45 0.0458(10) 0.0397(10) 0.0401(10) -0.0012(8) 0.0079(8) 0.0117(8)
S46 0.0455(9) 0.0320(9) 0.0405(10) -0.0025(7) 0.0038(8) 0.0033(7)
S47 0.0504(10) 0.0305(9) 0.0498(11) 0.0002(8) 0.0032(9) -0.0040(8)
S48 0.0598(13) 0.0497(13) 0.0724(16) 0.0068(11) 0.0030(11) -0.0192(11)
S50 0.0597(13) 0.0626(14) 0.0523(12) -0.0153(10) 0.0174(10) 0.0116(11)
S51 0.0570(12) 0.0460(11) 0.0529(12) -0.0169(9) 0.0124(10) 0.0031(9)
S52 0.0539(12) 0.0443(11) 0.0573(13) -0.0164(9) 0.0045(10) -0.0046(9)
S53 0.0582(13) 0.0466(12) 0.0782(17) -0.0111(11) -0.0015(12) -0.0115(10)
Cl1 0.124(3) 0.0470(14) 0.103(2) 0.0316(14) 0.051(2) 0.0370(15)
Cl2 0.119(3) 0.119(3) 0.0431(14) 0.0023(15) -0.0148(15) -0.013(2)
Cl3 0.0682(15) 0.092(2) 0.0577(14) -0.0041(13) 0.0271(12) 0.0230(14)
Cl4 0.090(2) 0.086(2) 0.188(5) 0.007(3) -0.016(3) -0.025(2)
S54 0.124(3) 0.0470(14) 0.103(2) 0.0316(14) 0.051(2) 0.0370(15)
S55 0.119(3) 0.119(3) 0.0431(14) 0.0023(15) -0.0148(15) -0.013(2)
S49 0.0682(15) 0.092(2) 0.0577(14) -0.0041(13) 0.0271(12) 0.0230(14)
S56 0.090(2) 0.086(2) 0.188(5) 0.007(3) -0.016(3) -0.025(2)

loop_
_atom_type_symbol
_atom_type_description
_atom_type_scat_dispersion_real
_atom_type_scat_dispersion_imag
_atom_type_scat_source
C C 0.0033 0.0016 'International Tables Vol C Tables 4.2.6.8 and 6.1.1.4'
H H 0.0000 0.0000 'International Tables Vol C Tables 4.2.6.8 and 6.1.1.4'
N N 0.0061 0.0033 'International Tables Vol C Tables 4.2.6.8 and 6.1.1.4'
S S 0.1246 0.1234 'International Tables Vol C Tables 4.2.6.8 and 6.1.1.4'
Cu Cu 0.3201 1.2651 'International Tables Vol C Tables 4.2.6.8 and 6.1.1.4'
In In -0.7276 1.3100 'International Tables Vol C Tables 4.2.6.8 and 6.1.1.4'
Cl Cl 0.1484 0.1585 'International Tables Vol C Tables 4.2.6.8 and 6.1.1.4'

loop_
_geom_angle_atom_site_label_1
_geom_angle_atom_site_label_2
_geom_angle_atom_site_label_3
_geom_angle
_geom_angle_site_symmetry_1
_geom_angle_site_symmetry_3
S1 In1 S3 116.81(9) . .
S1 In1 S2 113.91(9) . .
S3 In1 S2 115.95(9) . .
S1 In1 Cl1 102.83(11) . .
S3 In1 Cl1 101.14(11) . .
S2 In1 Cl1 103.09(9) . .
S4 In2 S1 107.74(8) . .
S4 In2 S6 111.03(7) . .
S1 In2 S6 110.42(9) . .
S4 In2 S5 108.25(8) . .
S1 In2 S5 108.18(7) . .
S6 In2 S5 111.10(7) . .
S7 In3 S2 107.10(7) . .
S7 In3 S8 109.72(8) . .
S2 In3 S8 109.81(8) . .
S7 In3 S5 110.45(8) . .
S2 In3 S5 109.13(8) . .
S8 In3 S5 110.57(7) . .
S9 In4 S3 107.93(8) . .
S9 In4 S8 108.41(8) . .
S3 In4 S8 109.43(8) . .
S9 In4 S6 110.89(7) . .
S3 In4 S6 109.43(9) . .
S8 In4 S6 110.68(7) . .
S4 In5 S10 107.21(7) . .
S4 In5 S12 110.86(7) . .
S10 In5 S12 108.99(7) . .
S4 In5 S11 108.16(7) . .
S10 In5 S11 109.80(7) . .
S12 In5 S11 111.71(6) . .
S14 In6 S13 112.71(7) . .
S14 In6 S11 112.28(7) . .
S13 In6 S11 106.28(7) . .
S14 In6 S5 113.23(7) . .
S13 In6 S5 105.44(7) . .
S11 In6 S5 106.32(7) . .
S14 In7 S12 112.29(7) . .
S14 In7 S15 111.49(7) . .
S12 In7 S15 106.58(7) . .
S14 In7 S6 113.50(7) . .
S12 In7 S6 106.13(7) . .
S15 In7 S6 106.37(7) . .
S16 In8 S7 105.75(7) . .
S16 In8 S17 109.94(8) . .
S7 In8 S17 109.09(8) . .
S16 In8 S13 109.50(7) . .
S7 In8 S13 110.90(8) . .
S17 In8 S13 111.51(6) . .
S14 In9 S17 112.87(7) . .
S14 In9 S18 111.76(7) . .
S17 In9 S18 105.96(7) . .
S14 In9 S8 113.26(7) . .
S17 In9 S8 106.05(7) . .
S18 In9 S8 106.40(7) . .
S9 In10 S19 105.91(7) . .
S9 In10 S18 108.77(7) . .
S19 In10 S18 110.76(8) . .
S9 In10 S15 110.44(7) . .
S19 In10 S15 108.91(7) . .
S18 In10 S15 111.88(6) . .
S20 In11 S10 107.78(8) . .
S20 In11 S22 110.52(8) . .
S10 In11 S22 108.06(8) . .
S20 In11 S21 109.23(8) . .
S10 In11 S21 110.68(7) . .
S22 In11 S21 110.53(6) . .
S24 In12 S23 113.16(7) . .
S24 In12 S11 110.99(7) . .
S23 In12 S11 105.94(7) . .
S24 In12 S21 114.20(7) . .
S23 In12 S21 105.97(7) . .
S11 In12 S21 105.97(7) . .
S24 In13 S12 113.14(7) . .
S24 In13 S22 112.32(7) . .
S12 In13 S22 106.85(7) . .
S24 In13 S25 112.73(7) . .
S12 In13 S25 105.74(7) . .
S22 In13 S25 105.48(7) . .
S27 In14 S23 113.35(7) . .
S27 In14 S13 111.00(7) . .
S23 In14 S13 105.54(7) . .
S27 In14 S26 114.09(7) . .
S23 In14 S26 106.05(7) . .
S13 In14 S26 106.18(7) . .
S28 In15 S15 113.24(7) . .
S28 In15 S25 112.33(7) . .
S15 In15 S25 106.30(7) . .
S28 In15 S29 112.16(7) . .
S15 In15 S29 106.55(7) . .
S25 In15 S29 105.73(7) . .
S16 In16 S30 107.59(8) . .
S16 In16 S26 109.34(7) . .
S30 In16 S26 108.76(7) . .
S16 In16 S31 109.25(8) . .
S30 In16 S31 110.57(8) . .
S26 In16 S31 111.25(7) . .
S27 In17 S17 111.94(7) . .
S27 In17 S32 112.21(7) . .
S17 In17 S32 106.05(7) . .
S27 In17 S31 113.60(7) . .
S17 In17 S31 107.21(7) . .
S32 In17 S31 105.28(7) . .
S28 In18 S32 112.81(7) . .
S28 In18 S18 112.82(7) . .
S32 In18 S18 105.83(7) . .
S28 In18 S33 113.32(7) . .
S32 In18 S33 106.67(7) . .
S18 In18 S33 104.71(7) . .
S19 In19 S34 107.91(8) . .
S19 In19 S29 110.79(8) . .
S34 In19 S29 108.47(8) . .
S19 In19 S33 109.97(8) . .
S34 In19 S33 110.93(8) . .
S29 In19 S33 108.76(7) . .
S36 In20 S35 115.27(8) . .
S36 In20 S20 115.56(9) . .
S35 In20 S20 114.83(9) . .
S36 In20 Cl2 101.91(10) . .
S35 In20 Cl2 102.36(11) . .
S20 In20 Cl2 104.20(11) . .
S37 In21 S35 107.23(8) . .
S37 In21 S21 108.94(7) . .
S35 In21 S21 110.11(8) . .
S37 In21 S38 109.70(7) . .
S35 In21 S38 109.34(7) . .
S21 In21 S38 111.43(7) . .
S36 In22 S39 107.61(7) . .
S36 In22 S22 110.09(7) . .
S39 In22 S22 110.57(7) . .
S36 In22 S38 109.30(7) . .
S39 In22 S38 109.63(7) . .
S22 In22 S38 109.61(6) . .
S40 In23 S37 105.52(7) . .
S40 In23 S23 110.83(7) . .
S37 In23 S23 110.78(7) . .
S40 In23 S41 109.26(7) . .
S37 In23 S41 108.73(7) . .
S23 In23 S41 111.52(6) . .
S24 In24 S41 110.32(7) . .
S24 In24 S42 113.51(7) . .
S41 In24 S42 106.85(7) . .
S24 In24 S38 114.52(7) . .
S41 In24 S38 104.99(7) . .
S42 In24 S38 106.03(7) . .
S39 In25 S43 106.54(7) . .
S39 In25 S42 109.24(7) . .
S43 In25 S42 109.79(7) . .
S39 In25 S25 110.32(7) . .
S43 In25 S25 109.40(7) . .
S42 In25 S25 111.42(6) . .
S40 In26 S44 107.88(7) . .
S40 In26 S26 110.34(8) . .
S44 In26 S26 110.97(8) . .
S40 In26 S45 108.35(8) . .
S44 In26 S45 108.47(8) . .
S26 In26 S45 110.74(7) . .
S27 In27 S46 112.69(7) . .
S27 In27 S41 111.01(7) . .
S46 In27 S41 106.56(7) . .
S27 In27 S45 113.03(7) . .
S46 In27 S45 106.63(7) . .
S41 In27 S45 106.49(7) . .
S28 In28 S42 112.06(7) . .
S28 In28 S46 111.55(7) . .
S42 In28 S46 107.07(7) . .
S28 In28 S47 114.95(7) . .
S42 In28 S47 106.39(7) . .
S46 In28 S47 104.21(7) . .
S43 In29 S48 107.14(8) . .
S43 In29 S47 112.40(7) . .
S48 In29 S47 108.11(8) . .
S43 In29 S29 107.46(7) . .
S48 In29 S29 111.38(8) . .
S47 In29 S29 110.33(7) . .
S30 In30 S50 117.44(9) . .
S30 In30 S44 115.38(9) . .
S50 In30 S44 113.19(9) . .
S30 In30 Cl3 101.33(9) . .
S50 In30 Cl3 102.58(9) . .
S44 In30 Cl3 104.13(8) . .
S50 In31 S51 107.18(8) . .
S50 In31 S31 110.42(8) . .
S51 In31 S31 111.68(8) . .
S50 In31 S45 109.07(8) . .
S51 In31 S45 107.57(8) . .
S31 In31 S45 110.79(7) . .
S51 In32 S52 105.97(8) . .
S51 In32 S46 108.09(7) . .
S52 In32 S46 111.65(8) . .
S51 In32 S32 111.92(8) . .
S52 In32 S32 107.23(8) . .
S46 In32 S32 111.86(6) . .
S52 In33 S53 106.85(8) . .
S52 In33 S47 111.11(8) . .
S53 In33 S47 110.56(8) . .
S52 In33 S33 108.30(8) . .
S53 In33 S33 108.82(8) . .
S47 In33 S33 111.06(7) . .
S48 In34 S53 115.05(10) . .
S48 In34 S34 115.76(10) . .
S53 In34 S34 116.92(10) . .
S48 In34 Cl4 103.60(14) . .
S53 In34 Cl4 100.08(14) . .
S34 In34 Cl4 101.82(12) . .
S27 Cu1 S24 110.06(8) . .
S27 Cu1 S28 109.40(8) . .
S24 Cu1 S28 108.65(8) . .
S27 Cu1 S14 110.21(8) . .
S24 Cu1 S14 109.37(8) . .
S28 Cu1 S14 109.11(8) . .
In2 S1 In1 101.81(9) . .
In3 S2 In1 101.56(8) . .
In4 S3 In1 101.63(9) . .
In2 S4 In5 106.99(8) . .
In6 S5 In3 107.79(8) . .
In6 S5 In2 107.07(7) . .
In3 S5 In2 108.77(8) . .
In7 S6 In2 107.54(8) . .
In7 S6 In4 107.53(8) . .
In2 S6 In4 108.67(7) . .
In3 S7 In8 105.72(7) . .
In9 S8 In3 107.63(8) . .
In9 S8 In4 107.72(7) . .
In3 S8 In4 109.38(8) . .
In4 S9 In10 106.88(8) . .
In11 S10 In5 107.25(8) . .
In12 S11 In6 105.74(7) . .
In12 S11 In5 108.34(7) . .
In6 S11 In5 107.12(8) . .
In7 S12 In13 105.52(7) . .
In7 S12 In5 107.51(7) . .
In13 S12 In5 106.44(7) . .
In14 S13 In6 106.15(7) . .
In14 S13 In8 107.61(7) . .
In6 S13 In8 107.32(7) . .
Cu1 S14 In7 111.82(8) . .
Cu1 S14 In9 110.34(8) . .
In7 S14 In9 109.13(8) . .
Cu1 S14 In6 108.91(8) . .
In7 S14 In6 108.57(8) . .
In9 S14 In6 107.98(8) . .
In7 S15 In15 105.16(7) . .
In7 S15 In10 107.58(7) . .
In15 S15 In10 107.29(7) . .
In16 S16 In8 107.19(7) . .
In17 S17 In9 106.39(7) . .
In17 S17 In8 106.74(7) . .
In9 S17 In8 107.54(8) . .
In9 S18 In18 105.30(7) . .
In9 S18 In10 107.06(8) . .
In18 S18 In10 107.65(7) . .
In19 S19 In10 106.09(8) . .
In11 S20 In20 102.04(8) . .
In12 S21 In11 107.40(8) . .
In12 S21 In21 107.42(7) . .
In11 S21 In21 107.75(7) . .
In13 S22 In22 109.20(7) . .
In13 S22 In11 108.41(7) . .
In22 S22 In11 109.17(8) . .
In12 S23 In14 106.11(7) . .
In12 S23 In23 106.09(7) . .
In14 S23 In23 106.43(7) . .
Cu1 S24 In24 110.57(8) . .
Cu1 S24 In12 110.71(8) . .
In24 S24 In12 108.63(8) . .
Cu1 S24 In13 110.55(8) . .
In24 S24 In13 107.58(8) . .
In12 S24 In13 108.72(8) . .
In15 S25 In13 104.65(7) . .
In15 S25 In25 107.02(7) . .
In13 S25 In25 107.86(7) . .
In14 S26 In26 107.53(7) . .
In14 S26 In16 107.54(7) . .
In26 S26 In16 108.30(8) . .
Cu1 S27 In14 110.72(8) . .
Cu1 S27 In17 110.99(8) . .
In14 S27 In17 108.86(8) . .
Cu1 S27 In27 109.76(8) . .
In14 S27 In27 108.13(8) . .
In17 S27 In27 108.31(8) . .
Cu1 S28 In28 111.93(9) . .
Cu1 S28 In15 110.42(8) . .
In28 S28 In15 108.46(8) . .
Cu1 S28 In18 109.77(8) . .
In28 S28 In18 108.29(8) . .
In15 S28 In18 107.85(8) . .
In15 S29 In19 108.32(8) . .
In15 S29 In29 109.26(8) . .
In19 S29 In29 109.68(8) . .
In16 S30 In30 101.70(8) . .
In17 S31 In31 108.28(8) . .
In17 S31 In16 106.99(8) . .
In31 S31 In16 108.37(8) . .
In17 S32 In18 105.42(7) . .
In17 S32 In32 107.61(8) . .
In18 S32 In32 106.61(8) . .
In18 S33 In33 106.91(8) . .
In18 S33 In19 108.79(8) . .
In33 S33 In19 109.47(8) . .
In19 S34 In34 101.52(9) . .
In21 S35 In20 101.68(8) . .
In22 S36 In20 102.61(8) . .
In21 S37 In23 106.30(7) . .
In24 S38 In22 106.65(7) . .
In24 S38 In21 107.88(7) . .
In22 S38 In21 108.61(7) . .
In22 S39 In25 106.26(7) . .
In26 S40 In23 106.77(8) . .
In24 S41 In27 106.59(7) . .
In24 S41 In23 109.01(7) . .
In27 S41 In23 107.55(7) . .
In28 S42 In24 105.23(7) . .
In28 S42 In25 107.89(7) . .
In24 S42 In25 106.82(7) . .
In29 S43 In25 106.42(7) . .
In26 S44 In30 101.71(8) . .
In27 S45 In31 107.37(7) . .
In27 S45 In26 108.24(8) . .
In31 S45 In26 108.62(8) . .
In28 S46 In27 105.72(7) . .
In28 S46 In32 108.29(7) . .
In27 S46 In32 106.49(7) . .
In28 S47 In33 108.24(8) . .
In28 S47 In29 106.25(8) . .
In33 S47 In29 107.98(8) . .
In34 S48 In29 101.14(9) . .
In31 S50 In30 101.71(9) . .
In31 S51 In32 106.17(8) . .
In33 S52 In32 106.30(8) . .
In34 S53 In33 100.72(9) . .
C3 N1 C1 106.9(8) . .
C3 N1 C4 127.8(10) . .
C1 N1 C4 125.2(10) . .
C3 N2 C2 106.9(8) . .
C3 N2 C6 126.7(10) . .
C2 N2 C6 126.4(9) . .
C2 C1 N1 107.4(9) . .
C1 C2 N2 107.5(9) . .
N2 C3 N1 111.3(9) . .
N2 C3 C5 123.4(10) . .
N1 C3 C5 125.1(10) . .
N2 C6 C7 113.2(10) . .
C8 C7 C6 110.5(12) . .
C7 C8 C9 110.9(13) . .
C3A N1A C1A 107.8(10) . .
C3A N1A C4A 126.8(16) . .
C1A N1A C4A 125.4(16) . .
C3A N2A C2A 107.9(10) . .
C3A N2A C6A 127.3(15) . .
C2A N2A C6A 124.6(14) . .
C2A C1A N1A 107.9(11) . .
C1A C2A N2A 107.9(11) . .
N1A C3A N2A 108.5(10) . .
N1A C3A C5A 124.5(15) . .
N2A C3A C5A 126.8(15) . .
N1A C4A N1A 144(3) 2_655 .
C3A C5A C5A 126.7(14) . 2_655
N2A C6A C7A 117.7(18) . .
C6A C7A C8A 105.2(15) . .
C9A C8A C7A 105.9(15) . .
C3B N1B C1B 107.3(10) . .
C3B N1B C4B 125.7(15) . .
C1B N1B C4B 127.0(15) . .
C3B N2B C2B 108.9(10) . .
C3B N2B C6B 126.5(15) . .
C2B N2B C6B 124.5(14) . .
C2B C1B N1B 107.9(11) . .
C1B C2B N2B 106.3(11) . .
N2B C3B N1B 109.7(10) . .
N2B C3B C5B 126.9(14) . .
N1B C3B C5B 123.3(14) . .
N2B C6B C7B 117.0(17) . .
C6B C7B C8B 112.4(19) . .
C7B C8B C9B 112.1(19) . .
C3C N1C C1C 108.7(10) . .
C3C N1C C4C 126.1(15) . .
C1C N1C C4C 125.2(15) . .
C3C N2C C2C 105.9(10) . .
C3C N2C C6C 122.3(15) . .
C2C N2C C6C 131.7(15) . .
C2C C1C N1C 106.5(11) . .
C1C C2C N2C 109.7(11) . .
N1C C3C N2C 108.9(10) . .
N1C C3C C5C 129.0(15) . .
N2C C3C C5C 122.1(14) . .
N2C C6C C7C 126(2) . .
C6C C7C C8C 110.1(18) . .
C9C C8C C7C 117(2) . .
C13 N3 C11 107.7(10) . .
C13 N3 C14 125.4(13) . .
C11 N3 C14 126.9(13) . .
C13 N4 C12 107.0(9) . .
C13 N4 C16 123.8(13) . .
C12 N4 C16 129.2(13) . .
C12 C11 N3 108.0(11) . .
C11 C12 N4 108.2(11) . .
N3 C13 N4 109.1(10) . .
N3 C13 C15 127.3(13) . .
N4 C13 C15 123.6(13) . .
N4 C16 C17 119.9(15) . .
C16 C17 C18 118.4(17) . .
C17 C18 C19 111.7(18) . .
C23 N5 C21 109.1(10) . .
C23 N5 C24 128.2(17) . .
C21 N5 C24 122.7(17) . .
C23 N6 C22 108.0(10) . .
C23 N6 C26 118.8(15) . .
C22 N6 C26 133.2(15) . .
C22 C21 N5 106.4(11) . .
C21 C22 N6 108.4(11) . .
N5 C23 N6 108.1(10) . .
N5 C23 C25 133.9(16) . .
N6 C23 C25 117.8(15) . .
N6 C26 C27 114.3(16) . .
C26 C27 C28 114.9(19) . .
C27 C28 C29 110.0(19) . .
C3D N1D C1D 107.4(10) . .
C3D N1D C4D 128.9(16) . .
C1D N1D C4D 123.7(16) . .
C3D N2D C2D 107.8(10) . .
C3D N2D C6D 126.7(16) . .
C2D N2D C6D 125.4(16) . .
C2D C1D N1D 107.5(11) . .
C1D C2D N2D 108.4(11) . .
N1D C3D N2D 108.8(10) . .
N1D C3D C5D 126.8(16) . .
N2D C3D C5D 124.1(15) . .
N2D C6D C7D 111.4(16) . .
C8D C7D C8D 57(5) 2_655 .
C8D C7D C6D 122(4) 2_655 .
C8D C7D C6D 112(2) . .
C8D C7D C9D 50(2) 2_655 2_655
C8D C7D C9D 93(3) . 2_655
C6D C7D C9D 143(4) . 2_655
C7D C8D C8D 71(4) 2_655 2_655
C7D C8D C7D 122(5) 2_655 .
C8D C8D C7D 52(3) 2_655 .
C7D C8D C9D 91(3) 2_655 .
C8D C8D C9D 126(3) 2_655 .
C7D C8D C9D 114(2) . .
C8D C9D C7D 39(2) . 2_655
C3E N1E C1E 110.3(11) . .
C3E N1E C4E 127.2(15) . .
C1E N1E C4E 122.5(15) . .
C2E N2E C3E 104.7(8) . 2_655
C2E N2E C3E 104.7(8) . .
C3E N2E C3E 150.7(16) 2_655 .
C2E N2E C6E 139.2(13) . .
C3E N2E C6E 34.5(16) 2_655 .
C3E N2E C6E 116.1(14) . .
C2E N2E C6E 139.2(13) . 2_655
C3E N2E C6E 116.1(14) 2_655 2_655
C3E N2E C6E 34.5(16) . 2_655
C6E N2E C6E 82(3) . 2_655
C2E C1E N1E 105.3(11) . .
C1E C2E C1E 136.4(19) 2_655 .
C1E C2E N2E 111.8(10) 2_655 .
C1E C2E N2E 111.8(10) . .
C6E C3E N1E 174(4) 2_655 .
C6E C3E N2E 74.3(18) 2_655 .
N1E C3E N2E 107.6(10) . .
C6E C3E C7E 72(2) 2_655 2_655
N1E C3E C7E 110(2) . 2_655
N2E C3E C7E 127(3) . 2_655
C6E C3E C5E 43.7(18) 2_655 .
N1E C3E C5E 133.7(16) . .
N2E C3E C5E 118.0(15) . .
C7E C3E C5E 47(2) 2_655 .
C6E C5E C7E 82(3) 2_655 2_655
C6E C5E C3E 34(2) 2_655 .
C7E C5E C3E 67(2) 2_655 .
C6E C5E C8E 135(4) 2_655 2_655
C7E C5E C8E 63(2) 2_655 2_655
C3E C5E C8E 129(3) . 2_655
C6E C5E C9E 161(4) 2_655 2_655
C7E C5E C9E 113(3) 2_655 2_655
C3E C5E C9E 162(3) . 2_655
C8E C5E C9E 52.8(12) 2_655 2_655
C3E C6E C5E 102(4) 2_655 2_655
C3E C6E N2E 71.1(13) 2_655 .
C5E C6E N2E 173(4) 2_655 .
C3E C6E C7E 75(3) 2_655 .
C5E C6E C7E 53(3) 2_655 .
N2E C6E C7E 126(2) . .
C3E C6E C6E 120.2(17) 2_655 2_655
C5E C6E C6E 137(3) 2_655 2_655
N2E C6E C6E 49.2(13) . 2_655
C7E C6E C6E 136(3) . 2_655
C5E C7E C6E 45.4(13) 2_655 .
C5E C7E C3E 66.7(19) 2_655 2_655
C6E C7E C3E 33.4(16) . 2_655
C5E C7E C8E 74.9(18) 2_655 .
C6E C7E C8E 115.1(19) . .
C3E C7E C8E 141(2) 2_655 .
C7E C8E C9E 108.8(17) . .
C7E C8E C5E 42.5(16) . 2_655
C9E C8E C5E 68(2) . 2_655
C8E C9E C5E 59.0(18) . 2_655
C3F N1F C1F 107.9(10) . .
C3F N1F C4F 125.0(16) . .
C1F N1F C4F 127.1(16) . .
C3F N2F C2F 107.6(10) . .
C3F N2F C6F 125.9(15) . .
C2F N2F C6F 126.4(16) . .
C2F C1F N1F 108.1(11) . .
C1F C2F N2F 108.0(11) . .
N1F C3F N2F 108.3(10) . .
N1F C3F C5F 125.9(15) . .
N2F C3F C5F 125.7(15) . .
N2F C6F C7F 113.2(17) . .
C8F C7F C6F 111.8(19) . .
C7F C8F C9F 110.5(19) . .
C63 N13 C61 107.0(10) . .
C63 N13 C64 125.3(15) . .
C61 N13 C64 127.7(16) . .
C63 N14 C62 107.8(10) . .
C63 N14 C66 128.7(14) . .
C62 N14 C66 123.5(14) . .
C62 C61 N13 108.6(11) . .
C61 C62 N14 107.1(11) . .
N14 C63 N13 109.4(10) . .
N14 C63 C65 127.8(15) . .
N13 C63 C65 122.9(14) . .
N14 C66 C67 119.7(18) . .
C66 C67 C68 113.3(19) . .
C69 C68 C67 110.3(19) . .
C73 N15 C71 107.4(10) . .
C73 N15 C74 129.2(15) . .
C71 N15 C74 123.4(14) . .
C73 N16 C72 106.9(10) . .
C73 N16 C76 127.7(14) . .
C72 N16 C76 125.4(14) . .
C72 C71 N15 107.6(11) . .
C71 C72 N16 108.9(11) . .
N15 C73 N16 109.2(10) . .
N15 C73 C75 125.1(14) . .
N16 C73 C75 125.7(14) . .
N16 C76 C77 118.8(17) . .
C76 C77 C78 111.4(18) . .
C77 C78 C79 113.0(19) . .
C33 N7 C31 108.4(10) . .
C33 N7 C34 126.6(14) . .
C31 N7 C34 125.0(14) . .
C33 N8 C32 109.2(10) . .
C33 N8 C36 121.1(13) . .
C32 N8 C36 129.6(14) . .
C32 C31 N7 107.0(11) . .
C31 C32 N8 107.0(11) . .
N8 C33 N7 108.4(10) . .
N8 C33 C35 123.8(13) . .
N7 C33 C35 127.8(13) . .
N8 C36 C37 112.5(14) . .
C38 C37 C36 104.4(15) . .
C39 C38 C37 109.7(17) . .
C43 N9 C41 108.7(10) . .
C43 N9 C44 128.5(13) . .
C41 N9 C44 122.8(13) . .
C43 N10 C42 108.2(10) . .
C43 N10 C46 126.0(13) . .
C42 N10 C46 125.7(13) . .
C42 C41 N9 105.8(10) . .
C41 C42 N10 107.5(10) . .
N9 C43 N10 109.8(10) . .
N9 C43 C45 127.3(13) . .
N10 C43 C45 122.9(13) . .
N10 C46 C47 107.3(13) . .
C48 C47 C46 106.6(14) . .
C47 C48 C49 108.9(16) . .
C51 N11 C53 106.8(10) . .
C51 N11 C54 130.0(13) . .
C53 N11 C54 123.1(12) . .
C53 N12 C52 107.6(10) . .
C53 N12 C56 131.2(13) . .
C52 N12 C56 121.1(13) . .
C52 C51 N11 108.3(10) . .
C51 C52 N12 106.8(10) . .
N12 C53 N11 110.4(10) . .
N12 C53 C55 130.6(13) . .
N11 C53 C55 118.9(12) . .
N12 C56 C57 116.7(14) . .
C56 C57 C58 111.4(16) . .
C57 C58 C59 102.2(15) . .

loop_
_geom_bond_atom_site_label_1
_geom_bond_atom_site_label_2
_geom_bond_distance
_geom_bond_site_symmetry_2
In1 S1 2.426(3) .
In1 S3 2.428(3) .
In1 S2 2.440(2) .
In1 Cl1 2.447(2) .
In2 S4 2.411(2) .
In2 S1 2.425(2) .
In2 S6 2.495(2) .
In2 S5 2.506(2) .
In3 S7 2.418(2) .
In3 S2 2.426(2) .
In3 S8 2.487(2) .
In3 S5 2.498(2) .
In4 S9 2.421(2) .
In4 S3 2.423(2) .
In4 S8 2.497(2) .
In4 S6 2.500(2) .
In5 S4 2.426(2) .
In5 S10 2.431(2) .
In5 S12 2.491(2) .
In5 S11 2.4942(19) .
In6 S14 2.403(2) .
In6 S13 2.4241(19) .
In6 S11 2.428(2) .
In6 S5 2.4479(19) .
In7 S14 2.391(2) .
In7 S12 2.416(2) .
In7 S15 2.420(2) .
In7 S6 2.4336(19) .
In8 S16 2.418(2) .
In8 S7 2.436(2) .
In8 S17 2.486(2) .
In8 S13 2.491(2) .
In9 S14 2.396(2) .
In9 S17 2.4103(19) .
In9 S18 2.425(2) .
In9 S8 2.4375(19) .
In10 S9 2.422(2) .
In10 S19 2.431(2) .
In10 S18 2.490(2) .
In10 S15 2.491(2) .
In11 S20 2.423(2) .
In11 S10 2.424(2) .
In11 S22 2.497(2) .
In11 S21 2.498(2) .
In12 S24 2.394(2) .
In12 S23 2.4133(19) .
In12 S11 2.4227(19) .
In12 S21 2.437(2) .
In13 S24 2.394(2) .
In13 S12 2.4212(19) .
In13 S22 2.430(2) .
In13 S25 2.4302(19) .
In14 S27 2.389(2) .
In14 S23 2.417(2) .
In14 S13 2.4190(19) .
In14 S26 2.4284(19) .
In15 S28 2.400(2) .
In15 S15 2.4263(19) .
In15 S25 2.427(2) .
In15 S29 2.438(2) .
In16 S16 2.415(2) .
In16 S30 2.417(2) .
In16 S26 2.500(2) .
In16 S31 2.506(2) .
In17 S27 2.392(2) .
In17 S17 2.409(2) .
In17 S32 2.419(2) .
In17 S31 2.4333(19) .
In18 S28 2.405(2) .
In18 S32 2.424(2) .
In18 S18 2.425(2) .
In18 S33 2.444(2) .
In19 S19 2.418(2) .
In19 S34 2.425(2) .
In19 S29 2.488(2) .
In19 S33 2.495(2) .
In20 S36 2.428(2) .
In20 S35 2.436(2) .
In20 S20 2.436(2) .
In20 Cl2 2.449(3) .
In21 S37 2.419(2) .
In21 S35 2.422(2) .
In21 S21 2.502(2) .
In21 S38 2.504(2) .
In22 S36 2.416(2) .
In22 S39 2.422(2) .
In22 S22 2.493(2) .
In22 S38 2.503(2) .
In23 S40 2.426(2) .
In23 S37 2.432(2) .
In23 S23 2.4839(19) .
In23 S41 2.497(2) .
In24 S24 2.394(2) .
In24 S41 2.4176(19) .
In24 S42 2.4219(19) .
In24 S38 2.4360(19) .
In25 S39 2.426(2) .
In25 S43 2.433(2) .
In25 S42 2.4923(19) .
In25 S25 2.4995(18) .
In26 S40 2.417(2) .
In26 S44 2.423(2) .
In26 S26 2.493(2) .
In26 S45 2.503(2) .
In27 S27 2.413(2) .
In27 S46 2.424(2) .
In27 S41 2.4288(19) .
In27 S45 2.4422(19) .
In28 S28 2.383(2) .
In28 S42 2.410(2) .
In28 S46 2.418(2) .
In28 S47 2.427(2) .
In29 S43 2.417(2) .
In29 S48 2.428(2) .
In29 S47 2.495(2) .
In29 S29 2.496(2) .
In30 S30 2.432(3) .
In30 S50 2.442(3) .
In30 S44 2.446(2) .
In30 Cl3 2.462(2) .
In31 S50 2.418(2) .
In31 S51 2.419(2) .
In31 S31 2.490(2) .
In31 S45 2.503(2) .
In32 S51 2.426(2) .
In32 S52 2.427(2) .
In32 S46 2.492(2) .
In32 S32 2.493(2) .
In33 S52 2.416(2) .
In33 S53 2.430(2) .
In33 S47 2.493(2) .
In33 S33 2.494(2) .
In34 S48 2.421(3) .
In34 S53 2.426(3) .
In34 S34 2.428(3) .
In34 Cl4 2.447(4) .
Cu1 S27 2.311(2) .
Cu1 S24 2.315(2) .
Cu1 S28 2.315(2) .
Cu1 S14 2.319(2) .
N1 C3 1.325(11) .
N1 C1 1.401(12) .
N1 C4 1.433(12) .
N2 C3 1.316(11) .
N2 C2 1.407(12) .
N2 C6 1.457(11) .
C1 C2 1.340(13) .
C3 C5 1.492(12) .
C6 C7 1.510(14) .
C7 C8 1.505(15) .
C8 C9 1.508(16) .
N1A C3A 1.339(15) .
N1A C1A 1.384(16) .
N1A C4A 1.442(14) .
N2A C3A 1.344(14) .
N2A C2A 1.378(16) .
N2A C6A 1.424(14) .
C1A C2A 1.330(16) .
C3A C5A 1.473(15) .
C4A N1A 1.442(14) 2_655
C5A C5A 1.83(7) 2_655
C6A C7A 1.489(18) .
C7A C8A 1.561(18) .
C8A C9A 1.529(19) .
N1B C3B 1.327(14) .
N1B C1B 1.394(15) .
N1B C4B 1.432(14) .
N2B C3B 1.317(14) .
N2B C2B 1.389(15) .
N2B C6B 1.457(14) .
C1B C2B 1.344(16) .
C3B C5B 1.456(14) .
C6B C7B 1.477(18) .
C7B C8B 1.488(19) .
C8B C9B 1.502(19) .
N1C C3C 1.322(15) .
N1C C1C 1.372(15) .
N1C C4C 1.459(15) .
N2C C3C 1.363(15) .
N2C C2C 1.363(15) .
N2C C6C 1.427(14) .
C1C C2C 1.332(16) .
C3C C5C 1.458(15) .
C6C C7C 1.480(18) .
C7C C8C 1.523(19) .
C8C C9C 1.481(19) .
N3 C13 1.324(14) .
N3 C11 1.372(14) .
N3 C14 1.453(14) .
N4 C13 1.344(13) .
N4 C12 1.369(14) .
N4 C16 1.436(14) .
C11 C12 1.321(15) .
C13 C15 1.467(14) .
C16 C17 1.461(16) .
C17 C18 1.469(18) .
C18 C19 1.532(18) .
N5 C23 1.324(15) .
N5 C21 1.380(15) .
N5 C24 1.463(15) .
N6 C23 1.344(15) .
N6 C22 1.365(15) .
N6 C26 1.472(15) .
C21 C22 1.339(16) .
C23 C25 1.471(15) .
C26 C27 1.481(18) .
C27 C28 1.506(19) .
C28 C29 1.526(19) .
N1D C3D 1.343(15) .
N1D C1D 1.395(16) .
N1D C4D 1.452(15) .
N2D C3D 1.350(15) .
N2D C2D 1.374(16) .
N2D C6D 1.461(14) .
C1D C2D 1.336(17) .
C3D C5D 1.462(15) .
C6D C7D 1.537(19) .
C7D C8D 1.25(6) 2_655
C7D C8D 1.489(19) .
C7D C9D 1.98(6) 2_655
C8D C7D 1.25(6) 2_655
C8D C8D 1.33(10) 2_655
C8D C9D 1.508(19) .
C9D C7D 1.98(6) 2_655
N1E C3E 1.290(15) .
N1E C1E 1.356(16) .
N1E C4E 1.490(15) .
N2E C2E 1.328(15) .
N2E C3E 1.393(14) 2_655
N2E C3E 1.393(14) .
N2E C6E 1.418(14) .
N2E C6E 1.418(14) 2_655
C1E C2E 1.314(15) .
C2E C1E 1.314(15) 2_655
C3E C6E 0.84(4) 2_655
C3E C7E 1.46(3) 2_655
C3E C5E 1.464(15) .
C5E C6E 1.04(2) 2_655
C5E C7E 1.16(5) 2_655
C5E C8E 1.65(4) 2_655
C5E C9E 1.79(4) 2_655
C6E C3E 0.84(4) 2_655
C6E C5E 1.04(2) 2_655
C6E C7E 1.442(18) .
C6E C6E 1.85(5) 2_655
C7E C5E 1.16(5) 2_655
C7E C3E 1.46(3) 2_655
C7E C8E 1.519(18) .
C8E C9E 1.537(19) .
C8E C5E 1.65(4) 2_655
C9E C5E 1.79(4) 2_655
N1F C3F 1.340(15) .
N1F C1F 1.374(16) .
N1F C4F 1.454(15) .
N2F C3F 1.342(15) .
N2F C2F 1.380(15) .
N2F C6F 1.444(14) .
C1F C2F 1.321(16) .
C3F C5F 1.452(15) .
C6F C7F 1.534(18) .
C7F C8F 1.506(19) .
C8F C9F 1.536(19) .
N13 C63 1.346(15) .
N13 C61 1.376(15) .
N13 C64 1.448(14) .
N14 C63 1.327(14) .
N14 C62 1.390(15) .
N14 C66 1.442(14) .
C61 C62 1.331(16) .
C63 C65 1.469(15) .
C66 C67 1.477(18) .
C67 C68 1.523(19) .
C68 C69 1.506(19) .
N15 C73 1.325(14) .
N15 C71 1.393(15) .
N15 C74 1.452(14) .
N16 C73 1.346(14) .
N16 C72 1.375(15) .
N16 C76 1.439(14) .
C71 C72 1.309(16) .
C73 C75 1.475(14) .
C76 C77 1.492(18) .
C77 C78 1.506(18) .
C78 C79 1.512(19) .
N7 C33 1.326(14) .
N7 C31 1.377(14) .
N7 C34 1.477(14) .
N8 C33 1.322(14) .
N8 C32 1.362(14) .
N8 C36 1.461(14) .
C31 C32 1.347(15) .
C33 C35 1.474(14) .
C36 C37 1.545(17) .
C37 C38 1.530(18) .
C38 C39 1.520(18) .
N9 C43 1.307(13) .
N9 C41 1.395(14) .
N9 C44 1.472(13) .
N10 C43 1.325(13) .
N10 C42 1.372(14) .
N10 C46 1.456(13) .
C41 C42 1.360(15) .
C43 C45 1.484(14) .
C46 C47 1.580(17) .
C47 C48 1.533(17) .
C48 C49 1.551(18) .
N11 C51 1.358(14) .
N11 C53 1.368(13) .
N11 C54 1.442(13) .
N12 C53 1.293(13) .
N12 C52 1.406(14) .
N12 C56 1.445(13) .
C51 C52 1.352(15) .
C53 C55 1.452(13) .
C56 C57 1.459(16) .
C57 C58 1.550(17) .
C58 C59 1.564(18) .
